data_7052789
loop_
_publ_author_name
'Bond, Andrew D.'
'Sanders, Jeremy K. M.'
'Stulz, Eugen'

_publ_section_title
;
 Ruthenium(ii) and rhodium(iii) porphyrin phosphine complexes: influence
 of substitution pattern on structure and electronic properties
;
_journal_issue 11
_journal_name_full 'New Journal of Chemistry'
_journal_page_first 2691
_journal_paper_doi 10.1039/c1nj20598f
_journal_volume 35
_journal_year 2011
_chemical_formula_moiety 'C116 H122 N4 P2 Rh +, I -, C5 H12'
_chemical_formula_sum 'C121 H134 I N4 P2 Rh'
_chemical_formula_weight 1936.07
_space_group_IT_number 2
_symmetry_cell_setting triclinic
_symmetry_space_group_name_Hall '-P 1'
_symmetry_space_group_name_H-M 'P -1'
_atom_sites_solution_hydrogens geom
_atom_sites_solution_primary direct
_atom_sites_solution_secondary difmap
_audit_creation_method SHELXL-97
_cell_angle_alpha 102.144(1)
_cell_angle_beta 98.439(1)
_cell_angle_gamma 111.559(1)
_cell_formula_units_Z 1
_cell_length_a 12.0257(3)
_cell_length_b 15.2154(3)
_cell_length_c 16.3438(5)
_cell_measurement_reflns_used 21879
_cell_measurement_temperature 220(2)
_cell_measurement_theta_max 27.48
_cell_measurement_theta_min 1.02
_cell_volume 2635.21(12)
_computing_cell_refinement 'HKL Scalepack (Otwinowski & Minor, 1997)'
_computing_data_collection 'Collect (Nonius, 1998)'
_computing_data_reduction
;
HKL Denzo and Scalepack (Otwinowski & Minor, 1997)
;
_computing_publication_material 'SHELXTL v6.12 (Bruker AXS, 2001)'
_computing_structure_refinement 'SHELXTL v6.12 (Bruker AXS, 2001)'
_computing_structure_solution 'SIR-92 (Altomare et al., 1994)'
_diffrn_ambient_temperature 220(2)
_diffrn_measured_fraction_theta_full 0.991
_diffrn_measured_fraction_theta_max 0.991
_diffrn_measurement_device_type 'Nonius KappaCCD'
_diffrn_measurement_method 'Thin slice \w and \f scans'
_diffrn_radiation_monochromator graphite
_diffrn_radiation_source 'fine-focus sealed tube'
_diffrn_radiation_type MoK\a
_diffrn_radiation_wavelength 0.71073
_diffrn_reflns_av_R_equivalents 0.0762
_diffrn_reflns_av_sigmaI/netI 0.0673
_diffrn_reflns_limit_h_max 14
_diffrn_reflns_limit_h_min -14
_diffrn_reflns_limit_k_max 17
_diffrn_reflns_limit_k_min -17
_diffrn_reflns_limit_l_max 19
_diffrn_reflns_limit_l_min -17
_diffrn_reflns_number 21481
_diffrn_reflns_theta_full 24.71
_diffrn_reflns_theta_max 24.71
_diffrn_reflns_theta_min 3.57
_diffrn_standards_number 0
_exptl_absorpt_coefficient_mu 0.535
_exptl_absorpt_correction_T_max 0.981
_exptl_absorpt_correction_T_min 0.767
_exptl_absorpt_correction_type multi-scan
_exptl_absorpt_process_details 'Sortav Blessing (1995)'
_exptl_crystal_colour red
_exptl_crystal_density_diffrn 1.220
_exptl_crystal_density_method 'not measured'
_exptl_crystal_description lath
_exptl_crystal_F_000 1016
_exptl_crystal_size_max 0.25
_exptl_crystal_size_mid 0.10
_exptl_crystal_size_min 0.04
_refine_diff_density_max 1.178
_refine_diff_density_min -1.649
_refine_diff_density_rms 0.119
_refine_ls_extinction_method none
_refine_ls_goodness_of_fit_ref 1.046
_refine_ls_hydrogen_treatment constr
_refine_ls_matrix_type full
_refine_ls_number_parameters 581
_refine_ls_number_reflns 8901
_refine_ls_number_restraints 19
_refine_ls_restrained_S_all 1.049
_refine_ls_R_factor_all 0.0893
_refine_ls_R_factor_gt 0.0713
_refine_ls_shift/su_max 0.001
_refine_ls_shift/su_mean 0.000
_refine_ls_structure_factor_coef Fsqd
_refine_ls_weighting_details 'calc w=1/[\s^2^(Fo^2^)+(0.1164P)^2^+7.9928P] where P=(Fo^2^+2Fc^2^)/3'
_refine_ls_weighting_scheme calc
_refine_ls_wR_factor_gt 0.1859
_refine_ls_wR_factor_ref 0.2173
_reflns_number_gt 7512
_reflns_number_total 8901
_reflns_threshold_expression I>2\s(I)
_cod_data_source_file c1nj20598f.txt
_cod_data_source_block P2_Rh5
_cod_database_code 7052789

loop_
_symmetry_equiv_pos_as_xyz
'x, y, z'
'-x, -y, -z'

loop_
_atom_site_label
_atom_site_type_symbol
_atom_site_fract_x
_atom_site_fract_y
_atom_site_fract_z
_atom_site_U_iso_or_equiv
_atom_site_adp_type
_atom_site_occupancy
_atom_site_symmetry_multiplicity
_atom_site_calc_flag
_atom_site_refinement_flags
_atom_site_disorder_assembly
_atom_site_disorder_group
Rh1 Rh 0.0000 0.0000 0.0000 0.02064(18) Uani 1 2 d S . 1
P1 P 0.19936(11) 0.01532(8) 0.06242(8) 0.0268(3) Uani 1 1 d . A 1
N1 N 0.0746(3) 0.0769(3) -0.0808(2) 0.0216(8) Uani 1 1 d U B 1
N2 N 0.0327(3) 0.1293(3) 0.0880(2) 0.0237(8) Uani 1 1 d U B 1
C1 C 0.0865(4) 0.0377(3) -0.1611(3) 0.0261(10) Uani 1 1 d . . 1
C2 C 0.1443(5) 0.1177(4) -0.1966(3) 0.0360(12) Uani 1 1 d . B 1
H2A H 0.1631 0.1113 -0.2508 0.043 Uiso 1 1 calc R B 1
C3 C 0.1663(5) 0.2021(4) -0.1388(3) 0.0369(12) Uani 1 1 d . B 1
H3A H 0.2044 0.2658 -0.1447 0.044 Uiso 1 1 calc R B 1
C4 C 0.1210(4) 0.1785(3) -0.0651(3) 0.0271(10) Uani 1 1 d . B 1
C5 C 0.1242(4) 0.2467(3) 0.0077(3) 0.0288(10) Uani 1 1 d . B 1
C6 C 0.0816(4) 0.2220(3) 0.0788(3) 0.0254(9) Uani 1 1 d . B 1
C7 C 0.0841(5) 0.2915(3) 0.1547(3) 0.0309(11) Uani 1 1 d . B 1
H7A H 0.1117 0.3600 0.1642 0.037 Uiso 1 1 calc R B 1
C8 C 0.0401(5) 0.2412(3) 0.2097(3) 0.0303(10) Uani 1 1 d . B 1
H8A H 0.0322 0.2680 0.2647 0.036 Uiso 1 1 calc R B 1
C9 C 0.0074(4) 0.1388(3) 0.1687(3) 0.0251(9) Uani 1 1 d . B 1
C10 C -0.0460(5) 0.0620(3) 0.2037(3) 0.0302(10) Uani 1 1 d . . 1
C11 C 0.1770(5) 0.3533(3) 0.0096(3) 0.0307(10) Uani 1 1 d . B 1
C12 C 0.1241(5) 0.3840(4) -0.0540(3) 0.0345(11) Uani 1 1 d . B 1
H12A H 0.0528 0.3382 -0.0963 0.041 Uiso 1 1 calc R B 1
C13 C 0.1751(5) 0.4820(4) -0.0559(4) 0.0376(12) Uani 1 1 d . B 1
C14 C 0.2791(5) 0.5481(4) 0.0085(4) 0.0416(13) Uani 1 1 d . B 1
H14A H 0.3141 0.6143 0.0081 0.050 Uiso 1 1 calc R B 1
C15 C 0.3337(5) 0.5199(4) 0.0740(4) 0.0378(12) Uani 1 1 d . B 1
C16 C 0.2821(5) 0.4216(3) 0.0723(3) 0.0333(11) Uani 1 1 d . B 1
H16A H 0.3191 0.4005 0.1144 0.040 Uiso 1 1 calc R B 1
C17 C 0.1178(6) 0.5118(4) -0.1310(4) 0.0494(15) Uani 1 1 d . B 1
C18 C 0.1298(11) 0.4545(8) -0.2167(5) 0.093(3) Uani 1 1 d . B 1
H18A H 0.2163 0.4711 -0.2147 0.140 Uiso 1 1 calc R B 1
H18B H 0.0936 0.4723 -0.2642 0.140 Uiso 1 1 calc R B 1
H18C H 0.0872 0.3842 -0.2250 0.140 Uiso 1 1 calc R B 1
C19 C 0.1781(9) 0.6226(6) -0.1194(7) 0.101(3) Uani 1 1 d . B 1
H19A H 0.2658 0.6432 -0.1147 0.151 Uiso 1 1 calc R B 1
H19B H 0.1654 0.6577 -0.0673 0.151 Uiso 1 1 calc R B 1
H19C H 0.1414 0.6373 -0.1688 0.151 Uiso 1 1 calc R B 1
C20 C -0.0214(7) 0.4812(5) -0.1385(5) 0.0661(19) Uani 1 1 d . B 1
H20A H -0.0617 0.4105 -0.1478 0.099 Uiso 1 1 calc R B 1
H20B H -0.0565 0.4984 -0.1868 0.099 Uiso 1 1 calc R B 1
H20C H -0.0336 0.5153 -0.0857 0.099 Uiso 1 1 calc R B 1
C21 C 0.4481(6) 0.5931(4) 0.1472(4) 0.0500(15) Uani 1 1 d . B 1
C22 C 0.5003(7) 0.6969(5) 0.1331(6) 0.072(2) Uani 1 1 d . B 1
H22A H 0.5714 0.7409 0.1802 0.107 Uiso 1 1 calc R B 1
H22B H 0.4374 0.7226 0.1313 0.107 Uiso 1 1 calc R B 1
H22C H 0.5248 0.6921 0.0789 0.107 Uiso 1 1 calc R B 1
C23 C 0.4078(8) 0.6043(6) 0.2319(5) 0.076(2) Uani 1 1 d . B 1
H23A H 0.3748 0.5405 0.2428 0.115 Uiso 1 1 calc R B 1
H23B H 0.3449 0.6298 0.2278 0.115 Uiso 1 1 calc R B 1
H23C H 0.4783 0.6497 0.2789 0.115 Uiso 1 1 calc R B 1
C24 C 0.5489(7) 0.5558(5) 0.1520(6) 0.077(2) Uani 1 1 d . B 1
H24A H 0.5178 0.4912 0.1614 0.115 Uiso 1 1 calc R B 1
H24B H 0.6188 0.6012 0.1994 0.115 Uiso 1 1 calc R B 1
H24C H 0.5746 0.5512 0.0983 0.115 Uiso 1 1 calc R B 1
C25 C -0.0618(5) 0.0884(4) 0.2944(3) 0.0367(12) Uani 1 1 d . C 1
C26 C 0.0422(6) 0.1351(4) 0.3629(3) 0.0420(13) Uani 1 1 d . C 1
H26A H 0.1210 0.1507 0.3524 0.050 Uiso 1 1 calc R C 1
C27 C 0.0298(6) 0.1593(4) 0.4479(4) 0.0471(14) Uani 1 1 d . C 1
C28 C -0.0877(7) 0.1355(5) 0.4600(4) 0.0621(18) Uani 1 1 d . C 1
H28A H -0.0968 0.1525 0.5166 0.074 Uiso 1 1 calc R C 1
C29 C -0.1932(7) 0.0876(7) 0.3925(4) 0.071(2) Uani 1 1 d . C 1
C30 C -0.1771(6) 0.0656(5) 0.3096(4) 0.0496(15) Uani 1 1 d . C 1
H30A H -0.2467 0.0343 0.2625 0.059 Uiso 1 1 calc R C 1
C31 C 0.1414(8) 0.2118(6) 0.5256(4) 0.078(3) Uani 1 1 d . C 1
C32 C 0.2612(9) 0.2447(8) 0.5004(5) 0.105(4) Uani 1 1 d . C 1
H32A H 0.2702 0.1876 0.4677 0.157 Uiso 1 1 calc R C 1
H32B H 0.3285 0.2789 0.5519 0.157 Uiso 1 1 calc R C 1
H32C H 0.2627 0.2888 0.4651 0.157 Uiso 1 1 calc R C 1
C33 C 0.1354(13) 0.3068(10) 0.5770(9) 0.175(7) Uani 1 1 d . C 1
H33A H 0.2059 0.3409 0.6265 0.262 Uiso 1 1 calc R C 1
H33B H 0.0599 0.2897 0.5967 0.262 Uiso 1 1 calc R C 1
H33C H 0.1366 0.3493 0.5402 0.262 Uiso 1 1 calc R C 1
C34 C 0.1370(13) 0.1470(12) 0.5829(9) 0.199(9) Uani 1 1 d . C 1
H34A H 0.1411 0.0870 0.5516 0.298 Uiso 1 1 calc R C 1
H34B H 0.0606 0.1305 0.6013 0.298 Uiso 1 1 calc R C 1
H34C H 0.2064 0.1813 0.6331 0.298 Uiso 1 1 calc R C 1
C35 C -0.3270(11) 0.0597(14) 0.4049(6) 0.135(6) Uani 1 1 d . C 1
C36 C -0.3730(16) 0.1311(17) 0.3744(8) 0.202(10) Uani 1 1 d . C 1
H36A H -0.3203 0.1980 0.4095 0.303 Uiso 1 1 calc R C 1
H36B H -0.4569 0.1152 0.3799 0.303 Uiso 1 1 calc R C 1
H36C H -0.3711 0.1255 0.3144 0.303 Uiso 1 1 calc R C 1
C37 C -0.4126(10) -0.0453(14) 0.3516(9) 0.173(8) Uani 1 1 d . C 1
H37A H -0.4134 -0.0522 0.2911 0.259 Uiso 1 1 calc R C 1
H37B H -0.4953 -0.0597 0.3590 0.259 Uiso 1 1 calc R C 1
H37C H -0.3835 -0.0911 0.3706 0.259 Uiso 1 1 calc R C 1
C38 C -0.3235(13) 0.0728(19) 0.5038(8) 0.244(13) Uani 1 1 d . C 1
H38A H -0.2731 0.1411 0.5364 0.367 Uiso 1 1 calc R C 1
H38B H -0.2885 0.0308 0.5243 0.367 Uiso 1 1 calc R C 1
H38C H -0.4066 0.0544 0.5116 0.367 Uiso 1 1 calc R C 1
C39 C 0.2052(4) -0.0613(4) 0.1328(3) 0.0328(11) Uani 1 1 d . A 1
C40 C 0.1890(8) -0.0324(6) 0.2153(4) 0.0649(19) Uani 1 1 d . A 1
H40A H 0.1797 0.0268 0.2334 0.078 Uiso 1 1 calc R A 1
C41 C 0.1865(9) -0.0903(7) 0.2714(5) 0.083(3) Uani 1 1 d . A 1
H41A H 0.1727 -0.0712 0.3262 0.099 Uiso 1 1 calc R A 1
C42 C 0.2041(8) -0.1747(6) 0.2468(6) 0.075(2) Uani 1 1 d . A 1
H42A H 0.2062 -0.2123 0.2854 0.091 Uiso 1 1 calc R A 1
C43 C 0.2188(7) -0.2043(5) 0.1656(6) 0.065(2) Uani 1 1 d . A 1
H43A H 0.2293 -0.2630 0.1482 0.078 Uiso 1 1 calc R A 1
C44 C 0.2182(6) -0.1487(5) 0.1091(5) 0.0530(15) Uani 1 1 d . A 1
H44A H 0.2268 -0.1709 0.0532 0.064 Uiso 1 1 calc R A 1
C45 C 0.2888(4) -0.0020(4) -0.0146(3) 0.0333(11) Uani 1 1 d . A 1
C46 C 0.2588(5) -0.0940(4) -0.0708(3) 0.0414(13) Uani 1 1 d . A 1
H46A H 0.1883 -0.1483 -0.0710 0.050 Uiso 1 1 calc R A 1
C47 C 0.3321(6) -0.1069(6) -0.1269(4) 0.0558(16) Uani 1 1 d . A 1
H47A H 0.3117 -0.1699 -0.1637 0.067 Uiso 1 1 calc R A 1
C48 C 0.4329(7) -0.0288(6) -0.1286(5) 0.0639(19) Uani 1 1 d . A 1
H48A H 0.4837 -0.0385 -0.1650 0.077 Uiso 1 1 calc R A 1
C49 C 0.4604(6) 0.0635(6) -0.0777(5) 0.0600(19) Uani 1 1 d . A 1
H49A H 0.5274 0.1176 -0.0820 0.072 Uiso 1 1 calc R A 1
C50 C 0.3909(5) 0.0792(5) -0.0192(4) 0.0473(14) Uani 1 1 d . A 1
H50A H 0.4119 0.1429 0.0165 0.057 Uiso 1 1 calc R A 1
C51 C 0.2895(5) 0.1332(4) 0.1319(3) 0.0379(12) Uani 1 1 d . A 1
C52 C 0.3520(5) 0.2089(4) 0.1878(4) 0.0450(13) Uani 1 1 d . A 1
C53 C 0.4293(6) 0.2968(4) 0.2560(4) 0.0479(15) Uani 1 1 d . A 1
C54 C 0.5571(7) 0.3276(5) 0.2738(5) 0.069(2) Uani 1 1 d . A 1
H54A H 0.5924 0.2932 0.2393 0.082 Uiso 1 1 calc R A 1
C55 C 0.6313(8) 0.4097(7) 0.3430(6) 0.093(3) Uani 1 1 d . A 1
H55A H 0.7173 0.4302 0.3558 0.112 Uiso 1 1 calc R A 1
C56 C 0.5806(10) 0.4611(6) 0.3928(5) 0.094(3) Uani 1 1 d . A 1
H56A H 0.6319 0.5155 0.4404 0.113 Uiso 1 1 calc R A 1
C57 C 0.4552(10) 0.4336(6) 0.3737(5) 0.089(3) Uani 1 1 d . A 1
H57A H 0.4212 0.4704 0.4071 0.107 Uiso 1 1 calc R A 1
C58 C 0.3791(8) 0.3516(5) 0.3053(5) 0.0667(19) Uani 1 1 d . A 1
H58A H 0.2934 0.3330 0.2921 0.080 Uiso 1 1 calc R A 1
I1 I 0.0452(4) 0.4480(2) 0.40662(15) 0.225(2) Uani 0.50 1 d P D 1
C1S C 0.218(2) 0.6687(13) 0.3934(17) 0.127(4) Uiso 0.50 1 d PD E 2
H1S1 H 0.2883 0.7306 0.4233 0.190 Uiso 0.50 1 calc PR E 2
H1S2 H 0.1449 0.6706 0.4107 0.190 Uiso 0.50 1 calc PR E 2
H1S3 H 0.2053 0.6588 0.3315 0.190 Uiso 0.50 1 calc PR E 2
C2S C 0.2417(16) 0.5851(13) 0.4159(14) 0.127(4) Uiso 0.50 1 d PD E 2
H2S1 H 0.3173 0.5856 0.3999 0.152 Uiso 0.50 1 calc PR E 2
H2S2 H 0.2564 0.5970 0.4786 0.152 Uiso 0.50 1 calc PR E 2
C3S C 0.1404(18) 0.4852(12) 0.3736(15) 0.127(4) Uiso 0.50 1 d PD E 2
H3S1 H 0.1749 0.4357 0.3671 0.152 Uiso 0.50 1 calc PR E 2
H3S2 H 0.1003 0.4827 0.3159 0.152 Uiso 0.50 1 calc PR E 2
C4S C 0.043(2) 0.461(2) 0.4281(16) 0.127(4) Uiso 0.50 1 d PD E 2
H4S1 H 0.0768 0.4471 0.4799 0.152 Uiso 0.50 1 calc PR E 2
H4S2 H 0.0224 0.5173 0.4464 0.152 Uiso 0.50 1 calc PR E 2
C5S C -0.0743(17) 0.3697(17) 0.3729(17) 0.127(4) Uiso 0.50 1 d PD E 2
H5S1 H -0.1354 0.3544 0.4065 0.190 Uiso 0.50 1 calc PR E 2
H5S2 H -0.0536 0.3137 0.3557 0.190 Uiso 0.50 1 calc PR E 2
H5S3 H -0.1076 0.3837 0.3219 0.190 Uiso 0.50 1 calc PR E 2

loop_
_atom_site_aniso_label
_atom_site_aniso_U_11
_atom_site_aniso_U_22
_atom_site_aniso_U_33
_atom_site_aniso_U_23
_atom_site_aniso_U_13
_atom_site_aniso_U_12
Rh1 0.0229(3) 0.0165(3) 0.0197(3) 0.00669(18) 0.00370(19) 0.0048(2)
P1 0.0245(6) 0.0231(6) 0.0269(6) 0.0063(5) 0.0011(5) 0.0058(5)
N1 0.0223(11) 0.0220(11) 0.0205(11) 0.0080(8) 0.0084(8) 0.0070(8)
N2 0.0241(11) 0.0233(11) 0.0234(11) 0.0077(8) 0.0058(8) 0.0088(8)
C1 0.032(2) 0.025(2) 0.022(2) 0.0116(18) 0.0113(19) 0.0076(19)
C2 0.047(3) 0.033(3) 0.030(3) 0.015(2) 0.020(2) 0.011(2)
C3 0.044(3) 0.026(2) 0.039(3) 0.016(2) 0.013(2) 0.008(2)
C4 0.028(2) 0.021(2) 0.029(2) 0.0116(19) 0.0042(19) 0.0051(19)
C5 0.030(2) 0.019(2) 0.034(3) 0.0092(19) 0.004(2) 0.0076(19)
C6 0.025(2) 0.022(2) 0.029(2) 0.0075(18) 0.0023(18) 0.0106(18)
C7 0.038(3) 0.018(2) 0.033(3) 0.0047(19) 0.008(2) 0.010(2)
C8 0.038(3) 0.025(2) 0.025(2) 0.0020(19) 0.008(2) 0.012(2)
C9 0.028(2) 0.020(2) 0.023(2) 0.0036(17) 0.0020(18) 0.0076(18)
C10 0.035(3) 0.029(2) 0.024(2) 0.0085(19) 0.006(2) 0.011(2)
C11 0.039(3) 0.022(2) 0.033(3) 0.013(2) 0.014(2) 0.011(2)
C12 0.043(3) 0.026(2) 0.038(3) 0.012(2) 0.014(2) 0.016(2)
C13 0.052(3) 0.032(3) 0.046(3) 0.023(2) 0.031(3) 0.023(2)
C14 0.054(3) 0.024(2) 0.054(3) 0.018(2) 0.025(3) 0.015(2)
C15 0.040(3) 0.024(2) 0.048(3) 0.010(2) 0.018(2) 0.010(2)
C16 0.031(3) 0.025(2) 0.043(3) 0.012(2) 0.011(2) 0.008(2)
C17 0.066(4) 0.042(3) 0.057(4) 0.031(3) 0.021(3) 0.029(3)
C18 0.152(9) 0.125(8) 0.060(5) 0.051(5) 0.042(5) 0.101(7)
C19 0.109(7) 0.061(5) 0.135(8) 0.069(6) 0.003(6) 0.027(5)
C20 0.075(5) 0.063(4) 0.072(5) 0.037(4) 0.013(4) 0.034(4)
C21 0.044(3) 0.025(3) 0.066(4) 0.006(3) 0.010(3) 0.003(2)
C22 0.062(4) 0.032(3) 0.100(6) 0.016(3) 0.012(4) 0.001(3)
C23 0.075(5) 0.060(4) 0.059(4) -0.004(4) 0.008(4) 0.003(4)
C24 0.048(4) 0.043(4) 0.112(7) 0.005(4) -0.009(4) 0.009(3)
C25 0.052(3) 0.028(2) 0.030(3) 0.012(2) 0.012(2) 0.013(2)
C26 0.055(3) 0.031(3) 0.028(3) 0.008(2) 0.004(2) 0.007(2)
C27 0.071(4) 0.033(3) 0.030(3) 0.010(2) 0.012(3) 0.013(3)
C28 0.090(5) 0.078(5) 0.028(3) 0.019(3) 0.029(3) 0.038(4)
C29 0.078(5) 0.114(6) 0.039(4) 0.033(4) 0.027(3) 0.049(5)
C30 0.050(3) 0.073(4) 0.034(3) 0.023(3) 0.017(3) 0.028(3)
C31 0.089(6) 0.071(5) 0.028(3) 0.012(3) -0.002(3) -0.008(4)
C32 0.083(6) 0.117(8) 0.047(4) 0.014(5) -0.016(4) -0.013(5)
C33 0.143(11) 0.133(11) 0.127(11) -0.075(9) 0.013(9) -0.006(9)
C34 0.140(11) 0.209(15) 0.139(11) 0.132(11) -0.068(9) -0.052(10)
C35 0.097(8) 0.292(18) 0.049(5) 0.065(8) 0.049(5) 0.095(11)
C36 0.194(16) 0.40(3) 0.086(8) 0.030(13) 0.042(9) 0.23(2)
C37 0.062(6) 0.29(2) 0.116(10) 0.082(13) 0.031(7) 0.006(10)
C38 0.114(10) 0.56(4) 0.077(8) 0.107(15) 0.062(8) 0.137(17)
C39 0.027(2) 0.042(3) 0.034(3) 0.016(2) 0.008(2) 0.016(2)
C40 0.095(6) 0.070(4) 0.040(4) 0.022(3) 0.013(3) 0.043(4)
C41 0.110(7) 0.112(7) 0.042(4) 0.042(4) 0.021(4) 0.052(6)
C42 0.078(5) 0.087(6) 0.077(5) 0.059(5) 0.010(4) 0.034(4)
C43 0.060(4) 0.059(4) 0.101(6) 0.052(4) 0.028(4) 0.034(3)
C44 0.059(4) 0.048(3) 0.062(4) 0.031(3) 0.023(3) 0.023(3)
C45 0.028(2) 0.047(3) 0.031(3) 0.019(2) 0.013(2) 0.016(2)
C46 0.044(3) 0.049(3) 0.034(3) 0.014(2) 0.005(2) 0.023(3)
C47 0.059(4) 0.075(4) 0.048(4) 0.018(3) 0.013(3) 0.043(4)
C48 0.063(4) 0.098(6) 0.055(4) 0.036(4) 0.019(3) 0.050(4)
C49 0.037(3) 0.097(6) 0.071(5) 0.057(4) 0.031(3) 0.030(3)
C50 0.034(3) 0.053(3) 0.055(4) 0.029(3) 0.011(3) 0.012(3)
C51 0.028(3) 0.030(3) 0.040(3) 0.000(2) -0.004(2) 0.005(2)
C52 0.038(3) 0.041(3) 0.047(3) 0.009(3) 0.001(3) 0.011(3)
C53 0.051(3) 0.032(3) 0.038(3) 0.003(2) -0.007(3) 0.003(3)
C54 0.052(4) 0.058(4) 0.064(4) 0.000(3) -0.003(3) 0.004(3)
C55 0.063(5) 0.074(6) 0.079(6) -0.002(5) -0.014(4) -0.017(4)
C56 0.106(8) 0.052(5) 0.056(5) -0.012(4) -0.005(5) -0.017(5)
C57 0.119(8) 0.058(5) 0.055(5) -0.010(4) 0.009(5) 0.018(5)
C58 0.074(5) 0.058(4) 0.052(4) -0.001(3) 0.000(3) 0.024(4)
I1 0.461(6) 0.1376(19) 0.0926(14) 0.0018(12) 0.014(2) 0.180(3)

loop_
_atom_type_symbol
_atom_type_description
_atom_type_scat_dispersion_real
_atom_type_scat_dispersion_imag
_atom_type_scat_source
C C 0.0033 0.0016 'International Tables Vol C Tables 4.2.6.8 and 6.1.1.4'
H H 0.0000 0.0000 'International Tables Vol C Tables 4.2.6.8 and 6.1.1.4'
I I -0.4742 1.8119 'International Tables Vol C Tables 4.2.6.8 and 6.1.1.4'
N N 0.0061 0.0033 'International Tables Vol C Tables 4.2.6.8 and 6.1.1.4'
P P 0.1023 0.0942 'International Tables Vol C Tables 4.2.6.8 and 6.1.1.4'
Rh Rh -1.1178 0.9187 'International Tables Vol C Tables 4.2.6.8 and 6.1.1.4'

loop_
_geom_angle_atom_site_label_1
_geom_angle_atom_site_label_2
_geom_angle_atom_site_label_3
_geom_angle
_geom_angle_site_symmetry_1
_geom_angle_site_symmetry_3
N1 Rh1 N1 180.0(3) . 2
N1 Rh1 N2 90.28(14) . 2
N1 Rh1 N2 89.72(14) 2 2
N1 Rh1 N2 89.72(14) . .
N1 Rh1 N2 90.28(14) 2 .
N2 Rh1 N2 180.0(3) 2 .
N1 Rh1 P1 91.34(10) . 2
N1 Rh1 P1 88.66(10) 2 2
N2 Rh1 P1 89.48(10) 2 2
N2 Rh1 P1 90.52(10) . 2
N1 Rh1 P1 88.66(10) . .
N1 Rh1 P1 91.34(10) 2 .
N2 Rh1 P1 90.52(10) 2 .
N2 Rh1 P1 89.48(10) . .
P1 Rh1 P1 180.00(6) 2 .
C51 P1 C45 104.3(3) . .
C51 P1 C39 101.7(3) . .
C45 P1 C39 107.9(2) . .
C51 P1 Rh1 111.32(18) . .
C45 P1 Rh1 114.43(16) . .
C39 P1 Rh1 115.80(16) . .
C1 N1 C4 107.6(4) . .
C1 N1 Rh1 126.3(3) . .
C4 N1 Rh1 126.1(3) . .
C6 N2 C9 107.0(4) . .
C6 N2 Rh1 127.2(3) . .
C9 N2 Rh1 125.9(3) . .
N1 C1 C10 126.5(4) . 2
N1 C1 C2 108.5(4) . .
C10 C1 C2 124.9(4) 2 .
C3 C2 C1 107.9(4) . .
C3 C2 H2A 126.0 . .
C1 C2 H2A 126.0 . .
C2 C3 C4 108.1(4) . .
C2 C3 H3A 126.0 . .
C4 C3 H3A 126.0 . .
N1 C4 C5 126.8(4) . .
N1 C4 C3 107.9(4) . .
C5 C4 C3 125.4(4) . .
C4 C5 C6 124.2(4) . .
C4 C5 C11 117.3(4) . .
C6 C5 C11 118.5(4) . .
N2 C6 C5 126.0(4) . .
N2 C6 C7 109.0(4) . .
C5 C6 C7 125.0(4) . .
C8 C7 C6 107.9(4) . .
C8 C7 H7A 126.0 . .
C6 C7 H7A 126.0 . .
C7 C8 C9 107.3(4) . .
C7 C8 H8A 126.4 . .
C9 C8 H8A 126.4 . .
N2 C9 C10 126.2(4) . .
N2 C9 C8 108.8(4) . .
C10 C9 C8 125.0(4) . .
C1 C10 C9 124.8(4) 2 .
C1 C10 C25 117.3(4) 2 .
C9 C10 C25 117.9(4) . .
C12 C11 C16 119.2(4) . .
C12 C11 C5 120.0(4) . .
C16 C11 C5 120.7(4) . .
C11 C12 C13 121.1(5) . .
C11 C12 H12A 119.5 . .
C13 C12 H12A 119.5 . .
C14 C13 C12 117.9(5) . .
C14 C13 C17 122.6(5) . .
C12 C13 C17 119.4(5) . .
C13 C14 C15 122.5(5) . .
C13 C14 H14A 118.8 . .
C15 C14 H14A 118.8 . .
C16 C15 C14 117.7(5) . .
C16 C15 C21 119.2(5) . .
C14 C15 C21 123.0(5) . .
C15 C16 C11 121.6(5) . .
C15 C16 H16A 119.2 . .
C11 C16 H16A 119.2 . .
C19 C17 C20 108.4(6) . .
C19 C17 C18 110.1(7) . .
C20 C17 C18 106.5(7) . .
C19 C17 C13 112.5(6) . .
C20 C17 C13 110.4(5) . .
C18 C17 C13 108.8(5) . .
C17 C18 H18A 109.5 . .
C17 C18 H18B 109.5 . .
H18A C18 H18B 109.5 . .
C17 C18 H18C 109.5 . .
H18A C18 H18C 109.5 . .
H18B C18 H18C 109.5 . .
C17 C19 H19A 109.5 . .
C17 C19 H19B 109.5 . .
H19A C19 H19B 109.5 . .
C17 C19 H19C 109.5 . .
H19A C19 H19C 109.5 . .
H19B C19 H19C 109.5 . .
C17 C20 H20A 109.5 . .
C17 C20 H20B 109.5 . .
H20A C20 H20B 109.5 . .
C17 C20 H20C 109.5 . .
H20A C20 H20C 109.5 . .
H20B C20 H20C 109.5 . .
C24 C21 C23 111.0(7) . .
C24 C21 C15 110.4(5) . .
C23 C21 C15 108.0(5) . .
C24 C21 C22 108.5(6) . .
C23 C21 C22 107.4(6) . .
C15 C21 C22 111.6(5) . .
C21 C22 H22A 109.5 . .
C21 C22 H22B 109.5 . .
H22A C22 H22B 109.5 . .
C21 C22 H22C 109.5 . .
H22A C22 H22C 109.5 . .
H22B C22 H22C 109.5 . .
C21 C23 H23A 109.5 . .
C21 C23 H23B 109.5 . .
H23A C23 H23B 109.5 . .
C21 C23 H23C 109.5 . .
H23A C23 H23C 109.5 . .
H23B C23 H23C 109.5 . .
C21 C24 H24A 109.5 . .
C21 C24 H24B 109.5 . .
H24A C24 H24B 109.5 . .
C21 C24 H24C 109.5 . .
H24A C24 H24C 109.5 . .
H24B C24 H24C 109.5 . .
C30 C25 C26 120.0(5) . .
C30 C25 C10 120.9(5) . .
C26 C25 C10 119.0(5) . .
C25 C26 C27 120.1(6) . .
C25 C26 H26A 120.0 . .
C27 C26 H26A 120.0 . .
C28 C27 C26 117.8(6) . .
C28 C27 C31 120.0(6) . .
C26 C27 C31 122.2(6) . .
C27 C28 C29 123.1(6) . .
C27 C28 H28A 118.5 . .
C29 C28 H28A 118.5 . .
C30 C29 C28 117.3(7) . .
C30 C29 C35 118.8(7) . .
C28 C29 C35 123.8(7) . .
C25 C30 C29 121.6(6) . .
C25 C30 H30A 119.2 . .
C29 C30 H30A 119.2 . .
C34 C31 C32 111.3(10) . .
C34 C31 C27 109.6(7) . .
C32 C31 C27 112.9(6) . .
C34 C31 C33 108.4(11) . .
C32 C31 C33 105.8(8) . .
C27 C31 C33 108.6(9) . .
C31 C32 H32A 109.5 . .
C31 C32 H32B 109.5 . .
H32A C32 H32B 109.5 . .
C31 C32 H32C 109.5 . .
H32A C32 H32C 109.5 . .
H32B C32 H32C 109.5 . .
C31 C33 H33A 109.5 . .
C31 C33 H33B 109.5 . .
H33A C33 H33B 109.5 . .
C31 C33 H33C 109.5 . .
H33A C33 H33C 109.5 . .
H33B C33 H33C 109.5 . .
C31 C34 H34A 109.5 . .
C31 C34 H34B 109.5 . .
H34A C34 H34B 109.5 . .
C31 C34 H34C 109.5 . .
H34A C34 H34C 109.5 . .
H34B C34 H34C 109.5 . .
C37 C35 C36 109.2(11) . .
C37 C35 C29 111.4(10) . .
C36 C35 C29 106.9(12) . .
C37 C35 C38 110.5(14) . .
C36 C35 C38 109.5(13) . .
C29 C35 C38 109.3(9) . .
C35 C36 H36A 109.5 . .
C35 C36 H36B 109.5 . .
H36A C36 H36B 109.5 . .
C35 C36 H36C 109.5 . .
H36A C36 H36C 109.5 . .
H36B C36 H36C 109.5 . .
C35 C37 H37A 109.5 . .
C35 C37 H37B 109.5 . .
H37A C37 H37B 109.5 . .
C35 C37 H37C 109.5 . .
H37A C37 H37C 109.5 . .
H37B C37 H37C 109.5 . .
C35 C38 H38A 109.5 . .
C35 C38 H38B 109.5 . .
H38A C38 H38B 109.5 . .
C35 C38 H38C 109.5 . .
H38A C38 H38C 109.5 . .
H38B C38 H38C 109.5 . .
C44 C39 C40 117.5(5) . .
C44 C39 P1 124.7(4) . .
C40 C39 P1 117.7(4) . .
C39 C40 C41 120.8(7) . .
C39 C40 H40A 119.6 . .
C41 C40 H40A 119.6 . .
C42 C41 C40 120.1(8) . .
C42 C41 H41A 120.0 . .
C40 C41 H41A 120.0 . .
C41 C42 C43 119.6(6) . .
C41 C42 H42A 120.2 . .
C43 C42 H42A 120.2 . .
C42 C43 C44 120.6(7) . .
C42 C43 H43A 119.7 . .
C44 C43 H43A 119.7 . .
C39 C44 C43 121.4(7) . .
C39 C44 H44A 119.3 . .
C43 C44 H44A 119.3 . .
C46 C45 C50 118.4(5) . .
C46 C45 P1 121.5(4) . .
C50 C45 P1 120.2(4) . .
C45 C46 C47 120.7(6) . .
C45 C46 H46A 119.7 . .
C47 C46 H46A 119.7 . .
C48 C47 C46 120.4(7) . .
C48 C47 H47A 119.8 . .
C46 C47 H47A 119.8 . .
C47 C48 C49 120.2(7) . .
C47 C48 H48A 119.9 . .
C49 C48 H48A 119.9 . .
C48 C49 C50 121.1(6) . .
C48 C49 H49A 119.4 . .
C50 C49 H49A 119.4 . .
C49 C50 C45 119.1(6) . .
C49 C50 H50A 120.5 . .
C45 C50 H50A 120.5 . .
C52 C51 P1 171.8(5) . .
C51 C52 C53 177.5(6) . .
C58 C53 C54 119.4(6) . .
C58 C53 C52 121.1(6) . .
C54 C53 C52 119.4(6) . .
C55 C54 C53 119.2(8) . .
C55 C54 H54A 120.4 . .
C53 C54 H54A 120.4 . .
C56 C55 C54 120.8(9) . .
C56 C55 H55A 119.6 . .
C54 C55 H55A 119.6 . .
C55 C56 C57 120.4(7) . .
C55 C56 H56A 119.8 . .
C57 C56 H56A 119.8 . .
C56 C57 C58 119.9(9) . .
C56 C57 H57A 120.0 . .
C58 C57 H57A 120.0 . .
C57 C58 C53 120.1(8) . .
C57 C58 H58A 119.9 . .
C53 C58 H58A 119.9 . .
C2S C1S H1S1 109.5 . .
C2S C1S H1S2 109.5 . .
H1S1 C1S H1S2 109.5 . .
C2S C1S H1S3 109.5 . .
H1S1 C1S H1S3 109.5 . .
H1S2 C1S H1S3 109.5 . .
C3S C2S C1S 115.0(10) . .
C3S C2S H2S1 108.5 . .
C1S C2S H2S1 108.5 . .
C3S C2S H2S2 108.5 . .
C1S C2S H2S2 108.5 . .
H2S1 C2S H2S2 107.5 . .
C2S C3S C4S 110.9(9) . .
C2S C3S H3S1 109.5 . .
C4S C3S H3S1 109.5 . .
C2S C3S H3S2 109.5 . .
C4S C3S H3S2 109.5 . .
H3S1 C3S H3S2 108.1 . .
C5S C4S C3S 109.2(9) . .
C5S C4S H4S1 109.8 . .
C3S C4S H4S1 109.8 . .
C5S C4S H4S2 109.8 . .
C3S C4S H4S2 109.8 . .
H4S1 C4S H4S2 108.3 . .
C4S C5S H5S1 109.5 . .
C4S C5S H5S2 109.5 . .
H5S1 C5S H5S2 109.5 . .
C4S C5S H5S3 109.5 . .
H5S1 C5S H5S3 109.5 . .
H5S2 C5S H5S3 109.5 . .

loop_
_geom_bond_atom_site_label_1
_geom_bond_atom_site_label_2
_geom_bond_distance
_geom_bond_site_symmetry_2
Rh1 N1 2.035(3) .
Rh1 N1 2.035(3) 2
Rh1 N2 2.041(4) 2
Rh1 N2 2.041(4) .
Rh1 P1 2.3694(12) 2
Rh1 P1 2.3694(12) .
P1 C51 1.741(5) .
P1 C45 1.810(5) .
P1 C39 1.813(5) .
N1 C1 1.374(6) .
N1 C4 1.387(6) .
N2 C6 1.364(6) .
N2 C9 1.388(6) .
C1 C10 1.392(7) 2
C1 C2 1.448(6) .
C2 C3 1.333(7) .
C2 H2A 0.9400 .
C3 C4 1.451(7) .
C3 H3A 0.9400 .
C4 C5 1.389(7) .
C5 C6 1.405(7) .
C5 C11 1.500(6) .
C6 C7 1.439(6) .
C7 C8 1.343(7) .
C7 H7A 0.9400 .
C8 C9 1.437(6) .
C8 H8A 0.9400 .
C9 C10 1.393(7) .
C10 C1 1.392(7) 2
C10 C25 1.510(7) .
C11 C12 1.389(7) .
C11 C16 1.390(7) .
C12 C13 1.397(7) .
C12 H12A 0.9400 .
C13 C14 1.389(8) .
C13 C17 1.550(8) .
C14 C15 1.398(8) .
C14 H14A 0.9400 .
C15 C16 1.385(7) .
C15 C21 1.547(8) .
C16 H16A 0.9400 .
C17 C19 1.526(9) .
C17 C20 1.541(10) .
C17 C18 1.544(10) .
C18 H18A 0.9700 .
C18 H18B 0.9700 .
C18 H18C 0.9700 .
C19 H19A 0.9700 .
C19 H19B 0.9700 .
C19 H19C 0.9700 .
C20 H20A 0.9700 .
C20 H20B 0.9700 .
C20 H20C 0.9700 .
C21 C24 1.514(10) .
C21 C23 1.529(10) .
C21 C22 1.552(8) .
C22 H22A 0.9700 .
C22 H22B 0.9700 .
C22 H22C 0.9700 .
C23 H23A 0.9700 .
C23 H23B 0.9700 .
C23 H23C 0.9700 .
C24 H24A 0.9700 .
C24 H24B 0.9700 .
C24 H24C 0.9700 .
C25 C30 1.374(8) .
C25 C26 1.386(8) .
C26 C27 1.406(8) .
C26 H26A 0.9400 .
C27 C28 1.379(10) .
C27 C31 1.528(9) .
C28 C29 1.389(10) .
C28 H28A 0.9400 .
C29 C30 1.386(9) .
C29 C35 1.562(13) .
C30 H30A 0.9400 .
C31 C34 1.489(13) .
C31 C32 1.493(13) .
C31 C33 1.543(15) .
C32 H32A 0.9700 .
C32 H32B 0.9700 .
C32 H32C 0.9700 .
C33 H33A 0.9700 .
C33 H33B 0.9700 .
C33 H33C 0.9700 .
C34 H34A 0.9700 .
C34 H34B 0.9700 .
C34 H34C 0.9700 .
C35 C37 1.52(2) .
C35 C36 1.52(2) .
C35 C38 1.579(13) .
C36 H36A 0.9700 .
C36 H36B 0.9700 .
C36 H36C 0.9700 .
C37 H37A 0.9700 .
C37 H37B 0.9700 .
C37 H37C 0.9700 .
C38 H38A 0.9700 .
C38 H38B 0.9700 .
C38 H38C 0.9700 .
C39 C44 1.377(8) .
C39 C40 1.393(9) .
C40 C41 1.394(10) .
C40 H40A 0.9400 .
C41 C42 1.366(12) .
C41 H41A 0.9400 .
C42 C43 1.366(11) .
C42 H42A 0.9400 .
C43 C44 1.378(9) .
C43 H43A 0.9400 .
C44 H44A 0.9400 .
C45 C46 1.387(8) .
C45 C50 1.411(7) .
C46 C47 1.395(9) .
C46 H46A 0.9400 .
C47 C48 1.359(10) .
C47 H47A 0.9400 .
C48 C49 1.364(11) .
C48 H48A 0.9400 .
C49 C50 1.398(9) .
C49 H49A 0.9400 .
C50 H50A 0.9400 .
C51 C52 1.203(7) .
C52 C53 1.432(8) .
C53 C58 1.393(10) .
C53 C54 1.395(10) .
C54 C55 1.387(10) .
C54 H54A 0.9400 .
C55 C56 1.369(14) .
C55 H55A 0.9400 .
C56 C57 1.375(15) .
C56 H56A 0.9400 .
C57 C58 1.384(10) .
C57 H57A 0.9400 .
C58 H58A 0.9400 .
C1S C2S 1.506(10) .
C1S H1S1 0.9700 .
C1S H1S2 0.9700 .
C1S H1S3 0.9700 .
C2S C3S 1.490(10) .
C2S H2S1 0.9800 .
C2S H2S2 0.9800 .
C3S C4S 1.559(10) .
C3S H3S1 0.9800 .
C3S H3S2 0.9800 .
C4S C5S 1.545(10) .
C4S H4S1 0.9800 .
C4S H4S2 0.9800 .
C5S H5S1 0.9700 .
C5S H5S2 0.9700 .
C5S H5S3 0.9700 .

loop_
_geom_torsion_atom_site_label_1
_geom_torsion_atom_site_label_2
_geom_torsion_atom_site_label_3
_geom_torsion_atom_site_label_4
_geom_torsion
_geom_torsion_site_symmetry_1
_geom_torsion_site_symmetry_4
N1 Rh1 P1 C51 76.6(2) . .
N1 Rh1 P1 C51 -103.4(2) 2 .
N2 Rh1 P1 C51 166.9(2) 2 .
N2 Rh1 P1 C51 -13.1(2) . .
N1 Rh1 P1 C45 -41.4(2) . .
N1 Rh1 P1 C45 138.6(2) 2 .
N2 Rh1 P1 C45 48.9(2) 2 .
N2 Rh1 P1 C45 -131.1(2) . .
N1 Rh1 P1 C39 -167.9(2) . .
N1 Rh1 P1 C39 12.1(2) 2 .
N2 Rh1 P1 C39 -77.6(2) 2 .
N2 Rh1 P1 C39 102.4(2) . .
N2 Rh1 N1 C1 0.2(4) 2 .
N2 Rh1 N1 C1 -179.8(4) . .
P1 Rh1 N1 C1 -89.3(4) 2 .
P1 Rh1 N1 C1 90.7(4) . .
N2 Rh1 N1 C4 179.2(4) 2 .
N2 Rh1 N1 C4 -0.8(4) . .
P1 Rh1 N1 C4 89.7(3) 2 .
P1 Rh1 N1 C4 -90.3(3) . .
N1 Rh1 N2 C6 2.5(4) . .
N1 Rh1 N2 C6 -177.5(4) 2 .
P1 Rh1 N2 C6 -88.8(4) 2 .
P1 Rh1 N2 C6 91.2(4) . .
N1 Rh1 N2 C9 -178.3(4) . .
N1 Rh1 N2 C9 1.7(4) 2 .
P1 Rh1 N2 C9 90.4(3) 2 .
P1 Rh1 N2 C9 -89.6(3) . .
C4 N1 C1 C10 -176.7(5) . 2
Rh1 N1 C1 C10 2.4(7) . 2
C4 N1 C1 C2 0.9(5) . .
Rh1 N1 C1 C2 -179.9(3) . .
N1 C1 C2 C3 0.1(6) . .
C10 C1 C2 C3 177.8(5) 2 .
C1 C2 C3 C4 -1.1(6) . .
C1 N1 C4 C5 178.4(5) . .
Rh1 N1 C4 C5 -0.8(7) . .
C1 N1 C4 C3 -1.6(5) . .
Rh1 N1 C4 C3 179.3(3) . .
C2 C3 C4 N1 1.7(6) . .
C2 C3 C4 C5 -178.3(5) . .
N1 C4 C5 C6 1.2(8) . .
C3 C4 C5 C6 -178.8(5) . .
N1 C4 C5 C11 -178.9(4) . .
C3 C4 C5 C11 1.0(7) . .
C9 N2 C6 C5 177.8(4) . .
Rh1 N2 C6 C5 -2.9(7) . .
C9 N2 C6 C7 -1.6(5) . .
Rh1 N2 C6 C7 177.7(3) . .
C4 C5 C6 N2 0.8(8) . .
C11 C5 C6 N2 -179.1(4) . .
C4 C5 C6 C7 -180.0(5) . .
C11 C5 C6 C7 0.2(7) . .
N2 C6 C7 C8 1.6(5) . .
C5 C6 C7 C8 -177.8(4) . .
C6 C7 C8 C9 -0.8(5) . .
C6 N2 C9 C10 178.5(4) . .
Rh1 N2 C9 C10 -0.8(7) . .
C6 N2 C9 C8 1.1(5) . .
Rh1 N2 C9 C8 -178.2(3) . .
C7 C8 C9 N2 -0.1(5) . .
C7 C8 C9 C10 -177.6(5) . .
N2 C9 C10 C1 -2.3(8) . 2
C8 C9 C10 C1 174.7(5) . 2
N2 C9 C10 C25 177.9(4) . .
C8 C9 C10 C25 -5.1(7) . .
C4 C5 C11 C12 59.5(6) . .
C6 C5 C11 C12 -120.7(5) . .
C4 C5 C11 C16 -117.7(5) . .
C6 C5 C11 C16 62.2(7) . .
C16 C11 C12 C13 0.3(8) . .
C5 C11 C12 C13 -176.9(5) . .
C11 C12 C13 C14 -1.1(8) . .
C11 C12 C13 C17 176.4(5) . .
C12 C13 C14 C15 0.3(8) . .
C17 C13 C14 C15 -177.2(5) . .
C13 C14 C15 C16 1.4(8) . .
C13 C14 C15 C21 -178.8(5) . .
C14 C15 C16 C11 -2.3(8) . .
C21 C15 C16 C11 177.9(5) . .
C12 C11 C16 C15 1.5(8) . .
C5 C11 C16 C15 178.6(5) . .
C14 C13 C17 C19 -7.1(9) . .
C12 C13 C17 C19 175.5(7) . .
C14 C13 C17 C20 -128.3(6) . .
C12 C13 C17 C20 54.3(7) . .
C14 C13 C17 C18 115.2(7) . .
C12 C13 C17 C18 -62.2(8) . .
C16 C15 C21 C24 53.5(8) . .
C14 C15 C21 C24 -126.4(6) . .
C16 C15 C21 C23 -68.0(7) . .
C14 C15 C21 C23 112.2(7) . .
C16 C15 C21 C22 174.2(6) . .
C14 C15 C21 C22 -5.6(8) . .
C1 C10 C25 C30 -67.9(7) 2 .
C9 C10 C25 C30 111.9(6) . .
C1 C10 C25 C26 111.3(5) 2 .
C9 C10 C25 C26 -68.9(6) . .
C30 C25 C26 C27 0.0(8) . .
C10 C25 C26 C27 -179.2(5) . .
C25 C26 C27 C28 -0.3(8) . .
C25 C26 C27 C31 -179.4(6) . .
C26 C27 C28 C29 1.2(10) . .
C31 C27 C28 C29 -179.8(7) . .
C27 C28 C29 C30 -1.6(12) . .
C27 C28 C29 C35 179.8(10) . .
C26 C25 C30 C29 -0.4(9) . .
C10 C25 C30 C29 178.8(6) . .
C28 C29 C30 C25 1.2(11) . .
C35 C29 C30 C25 179.9(9) . .
C28 C27 C31 C34 63.4(13) . .
C26 C27 C31 C34 -117.6(11) . .
C28 C27 C31 C32 -171.9(8) . .
C26 C27 C31 C32 7.1(11) . .
C28 C27 C31 C33 -54.9(10) . .
C26 C27 C31 C33 124.1(9) . .
C30 C29 C35 C37 46.7(14) . .
C28 C29 C35 C37 -134.7(10) . .
C30 C29 C35 C36 -72.4(13) . .
C28 C29 C35 C36 106.1(11) . .
C30 C29 C35 C38 169.1(13) . .
C28 C29 C35 C38 -12(2) . .
C51 P1 C39 C44 -138.8(5) . .
C45 P1 C39 C44 -29.4(6) . .
Rh1 P1 C39 C44 100.4(5) . .
C51 P1 C39 C40 44.7(5) . .
C45 P1 C39 C40 154.2(5) . .
Rh1 P1 C39 C40 -76.1(5) . .
C44 C39 C40 C41 0.2(11) . .
P1 C39 C40 C41 176.9(6) . .
C39 C40 C41 C42 2.2(13) . .
C40 C41 C42 C43 -2.9(13) . .
C41 C42 C43 C44 1.2(12) . .
C40 C39 C44 C43 -1.8(9) . .
P1 C39 C44 C43 -178.3(5) . .
C42 C43 C44 C39 1.2(11) . .
C51 P1 C45 C46 167.6(4) . .
C39 P1 C45 C46 60.0(5) . .
Rh1 P1 C45 C46 -70.5(4) . .
C51 P1 C45 C50 -13.1(5) . .
C39 P1 C45 C50 -120.7(4) . .
Rh1 P1 C45 C50 108.8(4) . .
C50 C45 C46 C47 3.7(8) . .
P1 C45 C46 C47 -176.9(4) . .
C45 C46 C47 C48 -1.4(9) . .
C46 C47 C48 C49 -2.5(10) . .
C47 C48 C49 C50 3.9(10) . .
C48 C49 C50 C45 -1.5(9) . .
C46 C45 C50 C49 -2.3(8) . .
P1 C45 C50 C49 178.4(4) . .
C58 C53 C54 C55 3.1(11) . .
C52 C53 C54 C55 -176.4(7) . .
C53 C54 C55 C56 -0.9(14) . .
C54 C55 C56 C57 -1.6(15) . .
C55 C56 C57 C58 2.0(15) . .
C56 C57 C58 C53 0.2(13) . .
C54 C53 C58 C57 -2.7(11) . .
C52 C53 C58 C57 176.7(7) . .
C1S C2S C3S C4S -87(3) . .
C2S C3S C4S C5S 166(2) . .
